data_4100027
_journal_name_full 'Journal of the American Chemical Society'
_journal_paper_doi 10.1021/ja044529y
_journal_year 2005
_chemical_formula_sum 'C50 H78 Sm2'
_chemical_formula_weight 979.82
_space_group_IT_number 14
_symmetry_cell_setting monoclinic
_symmetry_space_group_name_Hall '-P 2ybc'
_symmetry_space_group_name_H-M 'P 1 21/c 1'
_cell_angle_alpha 90.00
_cell_angle_beta 101.026(2)
_cell_angle_gamma 90.00
_cell_formula_units_Z 4
_cell_length_a 11.3456(10)
_cell_length_b 21.6734(19)
_cell_length_c 19.3685(17)
_cell_measurement_temperature 138(2)
_cell_volume 4674.8(7)
_cod_depositor_comments
;
The following automatic conversions were performed:
'_symmetry_cell_setting' value 'Monoclinic' changed to 'monoclinic'
according to '/home/saulius/struct/CIF-dictionaries/cif_core.dic'
dictionary named 'cif_core.dic' version 2.4.1 from 2010-06-29.

Automatic conversion script
Id: cif_fix_enum 1527 2010-12-29 10:47:43Z saulius 
;
_cod_original_sg_symbol_H-M 'P 21/c'
_cod_database_code 4100027

loop_
_symmetry_equiv_pos_as_xyz
'x, y, z'
'-x, y+1/2, -z+1/2'
'-x, -y, -z'
'x, -y-1/2, z-1/2'

loop_
_atom_site_label
_atom_site_type_symbol
_atom_site_fract_x
_atom_site_fract_y
_atom_site_fract_z
_atom_site_U_iso_or_equiv
_atom_site_adp_type
_atom_site_occupancy
_atom_site_symmetry_multiplicity
_atom_site_calc_flag
_atom_site_refinement_flags
_atom_site_disorder_assembly
_atom_site_disorder_group
Sm1 Sm 0.217796(19) 0.561835(9) 0.844903(11) 0.01700(6) Uani 1 1 d . . .
Sm2 Sm 0.372899(18) 0.795095(9) 0.871128(11) 0.01703(6) Uani 1 1 d . . .
C1 C 0.3336(4) 0.52843(19) 0.7390(2) 0.0230(9) Uani 1 1 d . A .
C2 C 0.2493(4) 0.4812(2) 0.7419(2) 0.0332(11) Uani 1 1 d . A .
C3 C 0.2860(6) 0.4477(2) 0.8044(3) 0.0418(14) Uani 1 1 d . A .
C4 C 0.3900(5) 0.4759(2) 0.8420(2) 0.0367(13) Uani 1 1 d . A .
C5 C 0.4213(4) 0.52492(18) 0.8012(2) 0.0253(10) Uani 1 1 d . A .
C6 C 0.3370(5) 0.5686(2) 0.6762(2) 0.0370(12) Uani 1 1 d . . .
H6A H 0.3829 0.5479 0.6449 0.056 Uiso 1 1 calc R A .
H6B H 0.3755 0.6080 0.6918 0.056 Uiso 1 1 calc R . .
H6C H 0.2550 0.5762 0.6509 0.056 Uiso 1 1 calc R . .
C7 C 0.1416(5) 0.4668(3) 0.6849(3) 0.0545(17) Uani 1 1 d . . .
H7A H 0.1650 0.4374 0.6514 0.082 Uiso 1 1 calc R A .
H7B H 0.1123 0.5049 0.6602 0.082 Uiso 1 1 calc R . .
H7C H 0.0779 0.4487 0.7062 0.082 Uiso 1 1 calc R . .
C8 C 0.2390(8) 0.3846(2) 0.8204(4) 0.101(3) Uani 1 1 d . . .
H8A H 0.2813 0.3525 0.7992 0.151 Uiso 1 1 calc R A .
H8B H 0.1528 0.3821 0.8009 0.151 Uiso 1 1 calc R . .
H8C H 0.2525 0.3785 0.8715 0.151 Uiso 1 1 calc R . .
C9 C 0.4641(7) 0.4525(3) 0.9107(3) 0.076(2) Uani 1 1 d . . .
H9A H 0.5221 0.4219 0.9007 0.114 Uiso 1 1 calc R A .
H9B H 0.4109 0.4334 0.9390 0.114 Uiso 1 1 calc R . .
H9C H 0.5070 0.4871 0.9368 0.114 Uiso 1 1 calc R . .
C10 C 0.5388(4) 0.5598(2) 0.8162(3) 0.0508(16) Uani 1 1 d . . .
H10A H 0.5989 0.5377 0.7954 0.076 Uiso 1 1 calc R A .
H10B H 0.5667 0.5632 0.8671 0.076 Uiso 1 1 calc R . .
H10C H 0.5270 0.6012 0.7956 0.076 Uiso 1 1 calc R . .
C11 C 0.0553(8) 0.6017(4) 0.9314(6) 0.018(2) Uiso 0.50 1 d P A 1
C12 C -0.0178(7) 0.5825(4) 0.8682(4) 0.0137(16) Uiso 0.50 1 d P A 1
C13 C -0.0066(7) 0.5181(5) 0.8613(4) 0.0128(16) Uiso 0.50 1 d P A 1
C14 C 0.0798(8) 0.4981(4) 0.9213(5) 0.0117(17) Uiso 0.50 1 d P A 1
C15 C 0.1190(8) 0.5495(5) 0.9625(5) 0.014(2) Uiso 0.50 1 d P A 1
C16 C 0.0508(9) 0.6648(4) 0.9648(5) 0.034(2) Uiso 0.50 1 d P A 1
H16A H -0.0136 0.6655 0.9921 0.051 Uiso 0.50 1 calc PR A 1
H16B H 0.0351 0.6963 0.9279 0.051 Uiso 0.50 1 calc PR A 1
H16C H 0.1278 0.6733 0.9960 0.051 Uiso 0.50 1 calc PR A 1
C17 C -0.1129(8) 0.6217(4) 0.8219(5) 0.028(2) Uiso 0.50 1 d P A 1
H17A H -0.1868 0.6214 0.8412 0.043 Uiso 0.50 1 calc PR A 1
H17B H -0.1294 0.6047 0.7741 0.043 Uiso 0.50 1 calc PR A 1
H17C H -0.0837 0.6641 0.8207 0.043 Uiso 0.50 1 calc PR A 1
C18 C -0.0826(9) 0.4793(4) 0.8059(5) 0.033(2) Uiso 0.50 1 d P A 1
H18A H -0.1574 0.4683 0.8212 0.049 Uiso 0.50 1 calc PR A 1
H18B H -0.0389 0.4416 0.7985 0.049 Uiso 0.50 1 calc PR A 1
H18C H -0.1013 0.5026 0.7618 0.049 Uiso 0.50 1 calc PR A 1
C19 C 0.1084(9) 0.4320(4) 0.9448(5) 0.034(2) Uiso 0.50 1 d P A 1
H19A H 0.0488 0.4175 0.9716 0.051 Uiso 0.50 1 calc PR A 1
H19B H 0.1886 0.4303 0.9745 0.051 Uiso 0.50 1 calc PR A 1
H19C H 0.1062 0.4057 0.9034 0.051 Uiso 0.50 1 calc PR A 1
C20 C 0.2055(9) 0.5478(5) 1.0309(5) 0.039(2) Uiso 0.50 1 d P A 1
H20A H 0.1614 0.5434 1.0694 0.058 Uiso 0.50 1 calc PR A 1
H20B H 0.2519 0.5862 1.0370 0.058 Uiso 0.50 1 calc PR A 1
H20C H 0.2601 0.5128 1.0312 0.058 Uiso 0.50 1 calc PR A 1
C11B C 0.0309(8) 0.5968(4) 0.9022(5) 0.0123(17) Uiso 0.50 1 d P A 2
C12B C -0.0126(7) 0.5494(5) 0.8534(4) 0.0141(17) Uiso 0.50 1 d P A 2
C13B C 0.0422(8) 0.4935(4) 0.8809(5) 0.0137(16) Uiso 0.50 1 d P A 2
C14B C 0.1205(8) 0.5060(4) 0.9452(5) 0.0152(18) Uiso 0.50 1 d P A 2
C15B C 0.1132(8) 0.5707(5) 0.9572(5) 0.012(2) Uiso 0.50 1 d P A 2
C16B C -0.0204(9) 0.6610(4) 0.8999(5) 0.032(2) Uiso 0.50 1 d P A 2
H16D H -0.0880 0.6617 0.9247 0.048 Uiso 0.50 1 calc PR A 2
H16E H -0.0482 0.6735 0.8509 0.048 Uiso 0.50 1 calc PR A 2
H16F H 0.0418 0.6898 0.9228 0.048 Uiso 0.50 1 calc PR A 2
C17B C -0.1110(8) 0.5555(4) 0.7895(5) 0.032(2) Uiso 0.50 1 d P A 2
H17D H -0.1891 0.5493 0.8031 0.048 Uiso 0.50 1 calc PR A 2
H17E H -0.0999 0.5245 0.7546 0.048 Uiso 0.50 1 calc PR A 2
H17F H -0.1082 0.5968 0.7693 0.048 Uiso 0.50 1 calc PR A 2
C18B C -0.0022(9) 0.4304(4) 0.8502(5) 0.032(2) Uiso 0.50 1 d P A 2
H18D H -0.0670 0.4157 0.8730 0.048 Uiso 0.50 1 calc PR A 2
H18E H 0.0643 0.4008 0.8585 0.048 Uiso 0.50 1 calc PR A 2
H18F H -0.0323 0.4344 0.7995 0.048 Uiso 0.50 1 calc PR A 2
C19B C 0.1866(8) 0.4586(4) 0.9944(5) 0.029(2) Uiso 0.50 1 d P A 2
H19D H 0.1352 0.4443 1.0264 0.043 Uiso 0.50 1 calc PR A 2
H19E H 0.2599 0.4769 1.0216 0.043 Uiso 0.50 1 calc PR A 2
H19F H 0.2078 0.4236 0.9671 0.043 Uiso 0.50 1 calc PR A 2
C20B C 0.1803(8) 0.6011(4) 1.0240(4) 0.027(2) Uiso 0.50 1 d P A 2
H20D H 0.1299 0.6008 1.0598 0.040 Uiso 0.50 1 calc PR A 2
H20E H 0.1997 0.6439 1.0138 0.040 Uiso 0.50 1 calc PR A 2
H20F H 0.2547 0.5784 1.0414 0.040 Uiso 0.50 1 calc PR A 2
C21 C 0.5801(4) 0.74794(19) 0.9545(2) 0.0253(10) Uani 1 1 d . A .
C22 C 0.5150(4) 0.7776(2) 1.0006(2) 0.0286(11) Uani 1 1 d . A .
C23 C 0.5167(4) 0.8413(2) 0.9877(2) 0.0269(10) Uani 1 1 d . A .
C24 C 0.5815(4) 0.85137(19) 0.9334(2) 0.0229(9) Uani 1 1 d . A .
C25 C 0.6190(4) 0.7933(2) 0.9124(2) 0.0225(9) Uani 1 1 d . A .
C26 C 0.6197(5) 0.6812(2) 0.9572(3) 0.0456(15) Uani 1 1 d . . .
H26A H 0.6955 0.6768 0.9909 0.068 Uiso 1 1 calc R A .
H26B H 0.6310 0.6683 0.9104 0.068 Uiso 1 1 calc R . .
H26C H 0.5581 0.6554 0.9720 0.068 Uiso 1 1 calc R . .
C27 C 0.4637(6) 0.7467(3) 1.0585(3) 0.0601(18) Uani 1 1 d . . .
H27A H 0.5259 0.7441 1.1012 0.090 Uiso 1 1 calc R A .
H27B H 0.4360 0.7051 1.0436 0.090 Uiso 1 1 calc R . .
H27C H 0.3959 0.7710 1.0684 0.090 Uiso 1 1 calc R . .
C28 C 0.4706(5) 0.8898(3) 1.0325(3) 0.0508(16) Uani 1 1 d . . .
H28A H 0.5345 0.9009 1.0721 0.076 Uiso 1 1 calc R A .
H28B H 0.4017 0.8734 1.0504 0.076 Uiso 1 1 calc R . .
H28C H 0.4457 0.9266 1.0039 0.076 Uiso 1 1 calc R . .
C29 C 0.6268(4) 0.9130(2) 0.9126(3) 0.0432(14) Uani 1 1 d . . .
H29A H 0.7036 0.9227 0.9435 0.065 Uiso 1 1 calc R A .
H29B H 0.5681 0.9452 0.9171 0.065 Uiso 1 1 calc R . .
H29C H 0.6381 0.9111 0.8637 0.065 Uiso 1 1 calc R . .
C30 C 0.6981(4) 0.7844(3) 0.8589(3) 0.0416(13) Uani 1 1 d . . .
H30A H 0.7825 0.7850 0.8825 0.062 Uiso 1 1 calc R A .
H30B H 0.6835 0.8178 0.8241 0.062 Uiso 1 1 calc R . .
H30C H 0.6796 0.7447 0.8351 0.062 Uiso 1 1 calc R . .
C31 C 0.1513(4) 0.8382(2) 0.8125(3) 0.0414(14) Uani 1 1 d . A .
C32 C 0.2029(4) 0.8852(2) 0.8600(3) 0.0424(14) Uani 1 1 d . A .
C33 C 0.2983(4) 0.9128(2) 0.8326(3) 0.0336(12) Uani 1 1 d . A .
C34 C 0.3087(4) 0.8812(2) 0.7707(3) 0.0334(12) Uani 1 1 d . A .
C35 C 0.2149(4) 0.8363(2) 0.7570(3) 0.0383(13) Uani 1 1 d . A .
C36 C 0.0370(4) 0.8037(2) 0.8181(4) 0.065(2) Uani 1 1 d . . .
H36A H -0.0327 0.8269 0.7936 0.098 Uiso 1 1 calc R A .
H36B H 0.0318 0.7991 0.8678 0.098 Uiso 1 1 calc R . .
H36C H 0.0381 0.7628 0.7966 0.098 Uiso 1 1 calc R . .
C37 C 0.1563(5) 0.9068(3) 0.9241(4) 0.065(2) Uani 1 1 d . . .
H37A H 0.0959 0.9391 0.9104 0.098 Uiso 1 1 calc R A .
H37B H 0.2230 0.9233 0.9590 0.098 Uiso 1 1 calc R . .
H37C H 0.1198 0.8719 0.9445 0.098 Uiso 1 1 calc R . .
C38 C 0.3562(4) 0.9734(2) 0.8565(3) 0.0425(14) Uani 1 1 d . . .
H38A H 0.3071 1.0072 0.8328 0.064 Uiso 1 1 calc R A .
H38B H 0.4365 0.9751 0.8448 0.064 Uiso 1 1 calc R . .
H38C H 0.3629 0.9774 0.9075 0.064 Uiso 1 1 calc R . .
C39 C 0.3947(5) 0.8948(2) 0.7230(3) 0.0416(13) Uani 1 1 d . . .
H39A H 0.3608 0.9268 0.6892 0.062 Uiso 1 1 calc R A .
H39B H 0.4086 0.8572 0.6976 0.062 Uiso 1 1 calc R . .
H39C H 0.4709 0.9093 0.7509 0.062 Uiso 1 1 calc R . .
C40 C 0.1830(5) 0.8005(2) 0.6900(3) 0.0558(18) Uani 1 1 d . . .
H40A H 0.1246 0.8239 0.6561 0.084 Uiso 1 1 calc R A .
H40B H 0.1480 0.7608 0.6994 0.084 Uiso 1 1 calc R . .
H40C H 0.2555 0.7934 0.6705 0.084 Uiso 1 1 calc R . .
C41 C 0.2909(4) 0.68066(17) 0.8153(2) 0.0185(9) Uani 1 1 d . A .
C42 C 0.1810(4) 0.6602(2) 0.7722(2) 0.0239(10) Uani 1 1 d . A .
C43 C 0.3905(4) 0.70438(19) 0.7885(2) 0.0201(9) Uani 1 1 d . A .
C44 C 0.3008(4) 0.67684(19) 0.8895(2) 0.0206(9) Uani 1 1 d . A .
H42A H 0.177(4) 0.665(2) 0.722(2) 0.028(12) Uiso 1 1 d . . .
H42B H 0.106(4) 0.665(2) 0.789(2) 0.029(12) Uiso 1 1 d . . .
H43A H 0.471(4) 0.696(2) 0.817(2) 0.029(12) Uiso 1 1 d . . .
H43B H 0.381(4) 0.7048(19) 0.740(2) 0.022(11) Uiso 1 1 d . . .
H44A H 0.372(4) 0.674(2) 0.919(2) 0.025 Uiso 1 1 d . . .
H44B H 0.231(4) 0.675(2) 0.907(2) 0.025 Uiso 1 1 d . . .
C45 C -0.0308(8) 0.6252(4) 0.5504(4) 0.039(2) Uiso 0.60 1 d P B 1
H45A H -0.0880 0.6194 0.5054 0.047 Uiso 0.60 1 calc PR B 1
H45B H 0.0383 0.5974 0.5502 0.047 Uiso 0.60 1 calc PR B 1
C46 C 0.0126(9) 0.6911(4) 0.5555(5) 0.040(2) Uiso 0.60 1 d P B 1
H46A H 0.0464 0.7014 0.5134 0.048 Uiso 0.60 1 calc PR B 1
H46B H 0.0772 0.6958 0.5975 0.048 Uiso 0.60 1 calc PR B 1
C47 C -0.0893(9) 0.7351(5) 0.5608(5) 0.044(2) Uiso 0.60 1 d P B 1
H47A H -0.0572 0.7776 0.5670 0.053 Uiso 0.60 1 calc PR B 1
H47B H -0.1489 0.7338 0.5162 0.053 Uiso 0.60 1 calc PR B 1
C48 C -0.1515(10) 0.7199(5) 0.6208(6) 0.046(2) Uiso 0.60 1 d P B 1
H48A H -0.2208 0.7478 0.6199 0.055 Uiso 0.60 1 calc PR B 1
H48B H -0.0953 0.7256 0.6662 0.055 Uiso 0.60 1 calc PR B 1
C49 C -0.1953(9) 0.6521(5) 0.6137(5) 0.041(2) Uiso 0.60 1 d P B 1
H49A H -0.2322 0.6412 0.6545 0.049 Uiso 0.60 1 calc PR B 1
H49B H -0.2575 0.6476 0.5706 0.049 Uiso 0.60 1 calc PR B 1
C50 C -0.0914(9) 0.6077(4) 0.6103(5) 0.041(2) Uiso 0.60 1 d P B 1
H50A H -0.0325 0.6092 0.6551 0.049 Uiso 0.60 1 calc PR B 1
H50B H -0.1224 0.5650 0.6034 0.049 Uiso 0.60 1 calc PR B 1
C45B C -0.1073(13) 0.6384(6) 0.5358(7) 0.041(3) Uiso 0.40 1 d P C 2
H45C H -0.0542 0.6090 0.5173 0.049 Uiso 0.40 1 calc PR C 2
H45D H -0.1723 0.6507 0.4965 0.049 Uiso 0.40 1 calc PR C 2
C46B C -0.0356(13) 0.6950(6) 0.5646(7) 0.031(3) Uiso 0.40 1 d P C 2
H46C H 0.0344 0.6825 0.6007 0.037 Uiso 0.40 1 calc PR C 2
H46D H -0.0057 0.7165 0.5263 0.037 Uiso 0.40 1 calc PR C 2
C47B C -0.1156(13) 0.7377(6) 0.5969(8) 0.036(3) Uiso 0.40 1 d P C 2
H47C H -0.0683 0.7738 0.6178 0.043 Uiso 0.40 1 calc PR C 2
H47D H -0.1813 0.7530 0.5596 0.043 Uiso 0.40 1 calc PR C 2
C48B C -0.1686(12) 0.7051(6) 0.6530(8) 0.038(3) Uiso 0.40 1 d P C 2
H48C H -0.1029 0.6933 0.6921 0.046 Uiso 0.40 1 calc PR C 2
H48D H -0.2222 0.7340 0.6718 0.046 Uiso 0.40 1 calc PR C 2
C49B C -0.2359(14) 0.6504(7) 0.6265(8) 0.040(4) Uiso 0.40 1 d P C 2
H49C H -0.3074 0.6627 0.5914 0.048 Uiso 0.40 1 calc PR C 2
H49D H -0.2641 0.6294 0.6657 0.048 Uiso 0.40 1 calc PR C 2
C50B C -0.1618(13) 0.6070(6) 0.5935(7) 0.038(3) Uiso 0.40 1 d P C 2
H50C H -0.2124 0.5719 0.5728 0.046 Uiso 0.40 1 calc PR C 2
H50D H -0.0964 0.5904 0.6300 0.046 Uiso 0.40 1 calc PR C 2

loop_
_atom_site_aniso_label
_atom_site_aniso_U_11
_atom_site_aniso_U_22
_atom_site_aniso_U_33
_atom_site_aniso_U_23
_atom_site_aniso_U_13
_atom_site_aniso_U_12
Sm1 0.02252(12) 0.01209(10) 0.01730(10) -0.00083(8) 0.00614(8) -0.00534(9)
Sm2 0.01633(11) 0.00944(10) 0.02598(12) 0.00087(9) 0.00568(8) 0.00005(8)
C1 0.027(2) 0.020(2) 0.025(2) -0.0020(18) 0.0116(19) 0.0007(18)
C2 0.037(3) 0.039(3) 0.028(3) -0.019(2) 0.018(2) -0.014(2)
C3 0.079(4) 0.013(2) 0.046(3) -0.009(2) 0.044(3) -0.008(2)
C4 0.074(4) 0.014(2) 0.026(2) 0.0005(19) 0.018(2) 0.015(2)
C5 0.036(3) 0.009(2) 0.032(2) -0.0055(18) 0.009(2) 0.0007(18)
C6 0.052(3) 0.033(3) 0.030(3) 0.008(2) 0.020(2) 0.011(2)
C7 0.046(3) 0.072(4) 0.050(3) -0.044(3) 0.022(3) -0.020(3)
C8 0.190(9) 0.014(3) 0.143(7) -0.023(4) 0.144(7) -0.021(4)
C9 0.153(7) 0.043(4) 0.032(3) 0.004(3) 0.019(4) 0.047(4)
C10 0.027(3) 0.030(3) 0.088(4) -0.025(3) -0.007(3) 0.005(2)
C21 0.030(2) 0.018(2) 0.023(2) -0.0012(18) -0.0094(19) -0.0004(19)
C22 0.033(3) 0.035(3) 0.017(2) -0.0010(19) 0.0010(19) -0.020(2)
C23 0.023(2) 0.026(2) 0.032(2) -0.014(2) 0.0083(19) -0.0096(19)
C24 0.016(2) 0.019(2) 0.031(2) 0.0042(18) -0.0008(18) -0.0057(17)
C25 0.017(2) 0.029(2) 0.020(2) 0.0031(18) 0.0000(17) 0.0042(18)
C26 0.053(3) 0.018(2) 0.052(3) 0.000(2) -0.024(3) 0.004(2)
C27 0.068(4) 0.087(5) 0.026(3) 0.005(3) 0.012(3) -0.041(4)
C28 0.037(3) 0.061(4) 0.057(4) -0.039(3) 0.014(3) -0.004(3)
C29 0.024(3) 0.031(3) 0.071(4) 0.023(3) 0.001(3) -0.006(2)
C30 0.026(3) 0.067(4) 0.034(3) -0.005(3) 0.010(2) 0.006(3)
C31 0.011(2) 0.016(2) 0.092(4) 0.014(3) -0.004(3) 0.0042(18)
C32 0.023(3) 0.013(2) 0.094(4) 0.000(3) 0.020(3) 0.009(2)
C33 0.018(2) 0.012(2) 0.068(4) 0.004(2) 0.000(2) 0.0024(18)
C34 0.021(2) 0.015(2) 0.059(3) 0.015(2) -0.007(2) -0.0004(18)
C35 0.024(3) 0.015(2) 0.067(4) 0.019(2) -0.015(2) -0.0007(19)
C36 0.015(3) 0.024(3) 0.152(7) 0.021(3) 0.005(3) 0.004(2)
C37 0.041(3) 0.032(3) 0.133(6) -0.008(4) 0.043(4) 0.008(3)
C38 0.028(3) 0.015(2) 0.079(4) 0.002(2) -0.002(3) 0.001(2)
C39 0.044(3) 0.026(3) 0.052(3) 0.015(2) 0.001(3) -0.003(2)
C40 0.065(4) 0.033(3) 0.051(3) 0.024(3) -0.034(3) -0.017(3)
C41 0.024(2) 0.0058(18) 0.025(2) 0.0052(16) 0.0023(17) 0.0023(16)
C42 0.022(2) 0.026(2) 0.022(2) 0.0069(19) 0.0006(19) -0.0049(19)
C43 0.025(2) 0.017(2) 0.020(2) 0.0002(18) 0.0074(18) -0.0012(18)
C44 0.023(2) 0.015(2) 0.025(2) 0.0002(17) 0.0065(19) -0.0081(18)
